data_1554395
loop_
_publ_author_name
'Liu, Yang'
'Cerveri, Alessandro'
'De Nisi, Assunta'
'Monari, Magda'
'Nieto Faza, Olalla'
'Lopez, Carlos Silva'
'Bandini, Marco'

_publ_section_title
;
 Nickel catalyzed regio- and stereoselective arylation and methylation of
 allenamides via coupling reactions. An experimental and computational
 study
;
_journal_issue 22
_journal_name_full 'Organic Chemistry Frontiers'
_journal_page_first 3231
_journal_paper_doi 10.1039/C8QO00729B
_journal_volume 5
_journal_year 2018
_chemical_formula_sum 'C14 H17 N O'
_chemical_formula_weight 215.28
_space_group_crystal_system triclinic
_space_group_IT_number 2
_space_group_name_Hall '-P 1'
_space_group_name_H-M_alt 'P -1'
_atom_sites_solution_hydrogens geom
_audit_block_doi 10.5517/ccdc.csd.cc1nzkw2
_audit_creation_method SHELXL-2014/7
_audit_update_record
;
2017-05-09 deposited with the CCDC.
2018-10-05 downloaded from the CCDC.
;
_cell_angle_alpha 90.548(9)
_cell_angle_beta 95.825(9)
_cell_angle_gamma 90.542(9)
_cell_formula_units_Z 4
_cell_length_a 6.320(2)
_cell_length_b 11.047(4)
_cell_length_c 16.999(6)
_cell_measurement_reflns_used 3198
_cell_measurement_temperature 296(2)
_cell_measurement_theta_max 24.31
_cell_measurement_theta_min 2.19
_cell_volume 1180.6(7)
_computing_cell_refinement 'Bruker SAINT'
_computing_data_collection 'Bruker APEX2'
_computing_data_reduction 'Bruker SAINT'
_computing_molecular_graphics 'Bruker SHELXTL'
_computing_publication_material 'Bruker SHELXTL'
_computing_structure_refinement 'SHELXL-2014 (Sheldrick 2014)'
_computing_structure_solution 'SHELXS-97 (Sheldrick 2008)'
_diffrn_ambient_temperature 296(2)
_diffrn_measured_fraction_theta_full 0.956
_diffrn_measured_fraction_theta_max 0.956
_diffrn_measurement_device_type 'Bruker APEX-II CCD'
_diffrn_measurement_method '\f and \w scans'
_diffrn_radiation_type MoK\a
_diffrn_radiation_wavelength 0.71073
_diffrn_reflns_av_R_equivalents 0.0853
_diffrn_reflns_av_unetI/netI 0.0906
_diffrn_reflns_Laue_measured_fraction_full 0.956
_diffrn_reflns_Laue_measured_fraction_max 0.956
_diffrn_reflns_limit_h_max 7
_diffrn_reflns_limit_h_min -7
_diffrn_reflns_limit_k_max 12
_diffrn_reflns_limit_k_min -13
_diffrn_reflns_limit_l_max 19
_diffrn_reflns_limit_l_min -19
_diffrn_reflns_number 11115
_diffrn_reflns_point_group_measured_fraction_full 0.956
_diffrn_reflns_point_group_measured_fraction_max 0.956
_diffrn_reflns_theta_full 24.741
_diffrn_reflns_theta_max 24.741
_diffrn_reflns_theta_min 1.204
_exptl_absorpt_coefficient_mu 0.076
_exptl_absorpt_correction_T_max 0.971
_exptl_absorpt_correction_T_min 0.923
_exptl_absorpt_correction_type multi-scan
_exptl_absorpt_process_details SADABS
_exptl_crystal_colour colorless
_exptl_crystal_density_diffrn 1.211
_exptl_crystal_description block
_exptl_crystal_F_000 464
_exptl_crystal_size_max 0.25
_exptl_crystal_size_mid 0.23
_exptl_crystal_size_min 0.20
_refine_diff_density_max 0.353
_refine_diff_density_min -0.233
_refine_diff_density_rms 0.066
_refine_ls_extinction_coef 0.107(16)
_refine_ls_extinction_expression Fc^*^=kFc[1+0.001xFc^2^\l^3^/sin(2\q)]^-1/4^
_refine_ls_extinction_method 'SHELXL-2014/7 (Sheldrick 2014'
_refine_ls_goodness_of_fit_ref 1.137
_refine_ls_hydrogen_treatment constr
_refine_ls_matrix_type full
_refine_ls_number_parameters 292
_refine_ls_number_reflns 3857
_refine_ls_number_restraints 0
_refine_ls_restrained_S_all 1.137
_refine_ls_R_factor_all 0.1543
_refine_ls_R_factor_gt 0.0971
_refine_ls_shift/su_max 0.000
_refine_ls_shift/su_mean 0.000
_refine_ls_structure_factor_coef Fsqd
_refine_ls_weighting_details 'w=1/[\s^2^(Fo^2^)+(0.1399P)^2^] where P=(Fo^2^+2Fc^2^)/3'
_refine_ls_weighting_scheme calc
_refine_ls_wR_factor_gt 0.2356
_refine_ls_wR_factor_ref 0.2680
_reflns_Friedel_coverage 0.000
_reflns_number_gt 2236
_reflns_number_total 3857
_reflns_threshold_expression 'I > 2\s(I)'
_cod_data_source_file c8qo00729b3.cif
_cod_data_source_block dna575b_a
_cod_original_cell_volume 1180.7(7)
_cod_database_code 1554395
_shelx_shelxl_version_number 2014/7
_shelx_space_group_comment
;
The symmetry employed for this shelxl refinement is uniquely defined
by the following loop, which should always be used as a source of
symmetry information in preference to the above space-group names.
They are only intended as comments.
;

loop_
_space_group_symop_operation_xyz
'x, y, z'
'-x, -y, -z'

loop_
_atom_site_label
_atom_site_type_symbol
_atom_site_fract_x
_atom_site_fract_y
_atom_site_fract_z
_atom_site_U_iso_or_equiv
_atom_site_adp_type
_atom_site_occupancy
_atom_site_site_symmetry_order
_atom_site_calc_flag
_atom_site_refinement_flags_posn
_atom_site_refinement_flags_adp
O1A O 0.8841(4) 0.3532(2) 0.25297(15) 0.0574(8) Uani 1 1 d . .
O1B O 0.4435(4) 0.1594(2) 0.25134(15) 0.0563(8) Uani 1 1 d . .
N1A N 0.7863(5) 0.3577(2) 0.37549(17) 0.0470(8) Uani 1 1 d . .
N1B N 0.5385(5) 0.1538(2) 0.12893(17) 0.0478(8) Uani 1 1 d . .
C7B C 0.7876(6) -0.0107(3) 0.1334(2) 0.0432(9) Uani 1 1 d . .
C8A C 0.4843(6) 0.6488(3) 0.3637(2) 0.0469(10) Uani 1 1 d . .
C1A C 0.8765(6) 0.3023(3) 0.3158(2) 0.0452(9) Uani 1 1 d . .
C8B C 0.8298(6) -0.1420(3) 0.13843(19) 0.0449(9) Uani 1 1 d . .
C7A C 0.5289(6) 0.5181(3) 0.3725(2) 0.0443(9) Uani 1 1 d . .
C1B C 0.4500(6) 0.2099(3) 0.1884(2) 0.0437(9) Uani 1 1 d . .
C9B C 0.7022(7) -0.2220(3) 0.1745(2) 0.0540(11) Uani 1 1 d . .
H9B H 0.5840 -0.1933 0.1971 0.065 Uiso 1 1 calc R U
C6B C 0.5947(7) 0.0307(3) 0.1396(2) 0.0488(10) Uani 1 1 d . .
H6B H 0.4901 -0.0239 0.1516 0.059 Uiso 1 1 calc R U
C6A C 0.7197(7) 0.4792(3) 0.3633(2) 0.0484(10) Uani 1 1 d . .
H6A H 0.8184 0.5348 0.3477 0.058 Uiso 1 1 calc R U
C14B C 0.9680(7) 0.0723(3) 0.1233(3) 0.0608(11) Uani 1 1 d . .
H14D H 1.0022 0.0679 0.0696 0.091 Uiso 1 1 calc R U
H14E H 1.0895 0.0492 0.1582 0.091 Uiso 1 1 calc R U
H14F H 0.9294 0.1537 0.1355 0.091 Uiso 1 1 calc R U
C2B C 0.3695(7) 0.3356(3) 0.1761(2) 0.0556(11) Uani 1 1 d . .
H2C H 0.4694 0.3912 0.2050 0.067 Uiso 1 1 calc R U
H2D H 0.2353 0.3421 0.1989 0.067 Uiso 1 1 calc R U
C13A C 0.2924(7) 0.6898(4) 0.3272(2) 0.0627(12) Uani 1 1 d . .
H13A H 0.1872 0.6340 0.3090 0.075 Uiso 1 1 calc R U
C10B C 0.7472(8) -0.3433(3) 0.1777(2) 0.0647(12) Uani 1 1 d . .
H10B H 0.6582 -0.3959 0.2017 0.078 Uiso 1 1 calc R U
C2A C 0.9602(6) 0.1776(3) 0.3292(2) 0.0524(10) Uani 1 1 d . .
H2A H 1.0910 0.1705 0.3042 0.063 Uiso 1 1 calc R U
H2B H 0.8583 0.1204 0.3030 0.063 Uiso 1 1 calc R U
C3A C 1.0041(7) 0.1421(4) 0.4142(2) 0.0624(12) Uani 1 1 d . .
H3A H 1.0236 0.0553 0.4175 0.075 Uiso 1 1 calc R U
H3B H 1.1340 0.1814 0.4372 0.075 Uiso 1 1 calc R U
C13B C 1.0053(7) -0.1889(4) 0.1067(2) 0.0564(11) Uani 1 1 d . .
H13B H 1.0955 -0.1371 0.0826 0.068 Uiso 1 1 calc R U
C5A C 0.7966(8) 0.3122(3) 0.4562(2) 0.0632(12) Uani 1 1 d . .
H5A H 0.6667 0.3329 0.4789 0.076 Uiso 1 1 calc R U
H5B H 0.9144 0.3513 0.4880 0.076 Uiso 1 1 calc R U
C12B C 1.0488(8) -0.3101(4) 0.1101(3) 0.0740(14) Uani 1 1 d . .
H12B H 1.1664 -0.3397 0.0876 0.089 Uiso 1 1 calc R U
C14A C 0.3527(7) 0.4352(3) 0.3880(3) 0.0641(12) Uani 1 1 d . .
H14A H 0.3915 0.3533 0.3773 0.096 Uiso 1 1 calc R U
H14B H 0.2270 0.4556 0.3545 0.096 Uiso 1 1 calc R U
H14C H 0.3255 0.4428 0.4424 0.096 Uiso 1 1 calc R U
C11B C 0.9214(9) -0.3877(4) 0.1460(3) 0.0714(14) Uani 1 1 d . .
H11B H 0.9524 -0.4698 0.1489 0.086 Uiso 1 1 calc R U
C5B C 0.5313(9) 0.2017(4) 0.0491(2) 0.0703(13) Uani 1 1 d . .
H5C H 0.4135 0.1639 0.0165 0.084 Uiso 1 1 calc R U
H5D H 0.6614 0.1805 0.0267 0.084 Uiso 1 1 calc R U
C4A C 0.8250(9) 0.1778(4) 0.4591(3) 0.0743(14) Uani 1 1 d . .
H4A H 0.8533 0.1526 0.5136 0.089 Uiso 1 1 calc R U
H4B H 0.6954 0.1376 0.4365 0.089 Uiso 1 1 calc R U
C9A C 0.6326(7) 0.7360(3) 0.3913(2) 0.0606(12) Uani 1 1 d . .
H9A H 0.7611 0.7119 0.4178 0.073 Uiso 1 1 calc R U
C12A C 0.2543(9) 0.8113(5) 0.3174(3) 0.0775(15) Uani 1 1 d . .
H12A H 0.1248 0.8365 0.2923 0.093 Uiso 1 1 calc R U
C10A C 0.5950(9) 0.8578(4) 0.3805(3) 0.0793(15) Uani 1 1 d . .
H10A H 0.6992 0.9146 0.3980 0.095 Uiso 1 1 calc R U
C11A C 0.4044(10) 0.8949(4) 0.3440(3) 0.0799(16) Uani 1 1 d . .
H11A H 0.3776 0.9770 0.3373 0.096 Uiso 1 1 calc R U
C3B C 0.3366(9) 0.3751(4) 0.0914(3) 0.0816(16) Uani 1 1 d . .
H3C H 0.2019 0.3430 0.0672 0.098 Uiso 1 1 calc R U
H3D H 0.3301 0.4628 0.0897 0.098 Uiso 1 1 calc R U
C4B C 0.5064(10) 0.3341(4) 0.0465(3) 0.0840(16) Uani 1 1 d . .
H4C H 0.6389 0.3727 0.0676 0.101 Uiso 1 1 calc R U
H4D H 0.4764 0.3587 -0.0081 0.101 Uiso 1 1 calc R U

loop_
_atom_site_aniso_label
_atom_site_aniso_U_11
_atom_site_aniso_U_22
_atom_site_aniso_U_33
_atom_site_aniso_U_23
_atom_site_aniso_U_13
_atom_site_aniso_U_12
O1A 0.0579(18) 0.0695(18) 0.0464(17) 0.0073(13) 0.0115(13) 0.0080(14)
O1B 0.0607(18) 0.0583(17) 0.0512(18) 0.0049(13) 0.0110(14) 0.0075(13)
N1A 0.061(2) 0.0401(17) 0.0409(18) -0.0025(13) 0.0100(15) 0.0069(15)
N1B 0.058(2) 0.0420(17) 0.0434(19) -0.0062(13) 0.0047(15) 0.0091(15)
C7B 0.049(2) 0.047(2) 0.034(2) -0.0080(15) 0.0047(16) 0.0035(17)
C8A 0.054(2) 0.053(2) 0.035(2) -0.0045(16) 0.0080(17) 0.0055(18)
C1A 0.039(2) 0.050(2) 0.046(2) -0.0024(17) 0.0052(17) -0.0043(17)
C8B 0.052(2) 0.051(2) 0.031(2) -0.0075(15) -0.0019(17) 0.0074(18)
C7A 0.050(2) 0.043(2) 0.039(2) -0.0103(15) 0.0037(17) -0.0037(17)
C1B 0.041(2) 0.042(2) 0.048(2) -0.0036(17) 0.0048(17) -0.0011(16)
C9B 0.067(3) 0.050(2) 0.048(2) -0.0017(17) 0.015(2) 0.010(2)
C6B 0.054(2) 0.040(2) 0.052(2) -0.0081(16) 0.0054(18) 0.0047(17)
C6A 0.061(3) 0.046(2) 0.040(2) 0.0010(15) 0.0105(18) -0.0010(19)
C14B 0.059(3) 0.053(2) 0.071(3) -0.0064(19) 0.011(2) -0.003(2)
C2B 0.064(3) 0.043(2) 0.061(3) -0.0067(17) 0.011(2) 0.0126(19)
C13A 0.058(3) 0.077(3) 0.053(3) -0.001(2) 0.003(2) 0.016(2)
C10B 0.092(4) 0.048(2) 0.055(3) 0.0045(18) 0.009(2) 0.000(2)
C2A 0.053(2) 0.050(2) 0.054(2) -0.0087(17) 0.0083(19) 0.0063(19)
C3A 0.077(3) 0.049(2) 0.062(3) 0.0053(19) 0.009(2) 0.015(2)
C13B 0.060(3) 0.055(2) 0.056(3) 0.0024(18) 0.009(2) 0.016(2)
C5A 0.100(4) 0.049(2) 0.043(2) -0.0011(17) 0.020(2) 0.013(2)
C12B 0.085(4) 0.059(3) 0.084(3) 0.002(2) 0.032(3) 0.027(3)
C14A 0.057(3) 0.063(3) 0.074(3) -0.016(2) 0.014(2) -0.010(2)
C11B 0.100(4) 0.055(3) 0.060(3) -0.004(2) 0.006(3) 0.026(3)
C5B 0.104(4) 0.062(3) 0.046(3) -0.0018(19) 0.013(2) 0.022(3)
C4A 0.110(4) 0.055(3) 0.062(3) 0.008(2) 0.027(3) 0.007(3)
C9A 0.067(3) 0.042(2) 0.071(3) -0.0058(19) -0.001(2) 0.000(2)
C12A 0.083(4) 0.094(4) 0.057(3) 0.012(3) 0.010(3) 0.037(3)
C10A 0.102(4) 0.044(3) 0.093(4) -0.005(2) 0.017(3) 0.003(3)
C11A 0.110(5) 0.063(3) 0.073(3) 0.013(2) 0.033(3) 0.034(3)
C3B 0.110(4) 0.070(3) 0.068(3) 0.013(2) 0.021(3) 0.035(3)
C4B 0.118(4) 0.068(3) 0.071(3) 0.016(2) 0.028(3) 0.030(3)

loop_
_atom_type_symbol
_atom_type_description
_atom_type_scat_dispersion_real
_atom_type_scat_dispersion_imag
_atom_type_scat_source
C C 0.0033 0.0016 'International Tables Vol C Tables 4.2.6.8 and 6.1.1.4'
H H 0.0000 0.0000 'International Tables Vol C Tables 4.2.6.8 and 6.1.1.4'
N N 0.0061 0.0033 'International Tables Vol C Tables 4.2.6.8 and 6.1.1.4'
O O 0.0106 0.0060 'International Tables Vol C Tables 4.2.6.8 and 6.1.1.4'

loop_
_citation_id
_citation_doi
_citation_year
1 10.1021/acs.orglett.7b02166 2017

loop_
_geom_angle_atom_site_label_1
_geom_angle_atom_site_label_2
_geom_angle_atom_site_label_3
_geom_angle
C1A N1A C6A 117.1(3)
C1A N1A C5A 124.2(3)
C6A N1A C5A 117.1(3)
C1B N1B C6B 117.4(3)
C1B N1B C5B 123.3(3)
C6B N1B C5B 117.5(3)
C6B C7B C14B 121.4(3)
C6B C7B C8B 120.4(4)
C14B C7B C8B 118.2(3)
C9A C8A C13A 116.8(4)
C9A C8A C7A 121.5(4)
C13A C8A C7A 121.7(4)
O1A C1A N1A 120.2(3)
O1A C1A C2A 121.7(3)
N1A C1A C2A 118.1(3)
C9B C8B C13B 117.3(3)
C9B C8B C7B 123.0(3)
C13B C8B C7B 119.7(4)
C6A C7A C14A 122.3(3)
C6A C7A C8A 119.0(4)
C14A C7A C8A 118.6(3)
O1B C1B N1B 119.9(3)
O1B C1B C2B 121.2(3)
N1B C1B C2B 118.8(3)
C10B C9B C8B 121.0(4)
C10B C9B H9B 119.5
C8B C9B H9B 119.5
C7B C6B N1B 123.5(4)
C7B C6B H6B 118.2
N1B C6B H6B 118.2
C7A C6A N1A 124.3(4)
C7A C6A H6A 117.8
N1A C6A H6A 117.8
C7B C14B H14D 109.5
C7B C14B H14E 109.5
H14D C14B H14E 109.5
C7B C14B H14F 109.5
H14D C14B H14F 109.5
H14E C14B H14F 109.5
C1B C2B C3B 115.3(3)
C1B C2B H2C 108.4
C3B C2B H2C 108.4
C1B C2B H2D 108.4
C3B C2B H2D 108.4
H2C C2B H2D 107.5
C12A C13A C8A 121.4(5)
C12A C13A H13A 119.3
C8A C13A H13A 119.3
C11B C10B C9B 120.7(4)
C11B C10B H10B 119.6
C9B C10B H10B 119.6
C1A C2A C3A 115.3(3)
C1A C2A H2A 108.5
C3A C2A H2A 108.5
C1A C2A H2B 108.5
C3A C2A H2B 108.5
H2A C2A H2B 107.5
C4A C3A C2A 110.3(4)
C4A C3A H3A 109.6
C2A C3A H3A 109.6
C4A C3A H3B 109.6
C2A C3A H3B 109.6
H3A C3A H3B 108.1
C12B C13B C8B 121.3(4)
C12B C13B H13B 119.4
C8B C13B H13B 119.4
N1A C5A C4A 112.0(3)
N1A C5A H5A 109.2
C4A C5A H5A 109.2
N1A C5A H5B 109.2
C4A C5A H5B 109.2
H5A C5A H5B 107.9
C11B C12B C13B 120.6(4)
C11B C12B H12B 119.7
C13B C12B H12B 119.7
C7A C14A H14A 109.5
C7A C14A H14B 109.5
H14A C14A H14B 109.5
C7A C14A H14C 109.5
H14A C14A H14C 109.5
H14B C14A H14C 109.5
C12B C11B C10B 119.1(4)
C12B C11B H11B 120.5
C10B C11B H11B 120.5
N1B C5B C4B 113.1(3)
N1B C5B H5C 109.0
C4B C5B H5C 109.0
N1B C5B H5D 109.0
C4B C5B H5D 109.0
H5C C5B H5D 107.8
C3A C4A C5A 110.2(4)
C3A C4A H4A 109.6
C5A C4A H4A 109.6
C3A C4A H4B 109.6
C5A C4A H4B 109.6
H4A C4A H4B 108.1
C10A C9A C8A 121.7(4)
C10A C9A H9A 119.2
C8A C9A H9A 119.2
C11A C12A C13A 120.5(5)
C11A C12A H12A 119.7
C13A C12A H12A 119.7
C11A C10A C9A 119.9(5)
C11A C10A H10A 120.1
C9A C10A H10A 120.1
C12A C11A C10A 119.7(4)
C12A C11A H11A 120.1
C10A C11A H11A 120.1
C4B C3B C2B 111.8(4)
C4B C3B H3C 109.3
C2B C3B H3C 109.3
C4B C3B H3D 109.3
C2B C3B H3D 109.3
H3C C3B H3D 107.9
C3B C4B C5B 112.3(4)
C3B C4B H4C 109.2
C5B C4B H4C 109.2
C3B C4B H4D 109.2
C5B C4B H4D 109.2
H4C C4B H4D 107.9

loop_
_geom_bond_atom_site_label_1
_geom_bond_atom_site_label_2
_geom_bond_distance
O1A C1A 1.217(4)
O1B C1B 1.215(4)
N1A C1A 1.357(5)
N1A C6A 1.422(4)
N1A C5A 1.461(4)
N1B C1B 1.353(4)
N1B C6B 1.417(4)
N1B C5B 1.458(5)
C7B C6B 1.320(5)
C7B C14B 1.481(5)
C7B C8B 1.479(5)
C8A C9A 1.382(6)
C8A C13A 1.387(6)
C8A C7A 1.480(5)
C1A C2A 1.492(5)
C8B C9B 1.380(5)
C8B C13B 1.385(5)
C7A C6A 1.308(5)
C7A C14A 1.481(5)
C1B C2B 1.492(5)
C9B C10B 1.374(5)
C9B H9B 0.9300
C6B H6B 0.9300
C6A H6A 0.9300
C14B H14D 0.9600
C14B H14E 0.9600
C14B H14F 0.9600
C2B C3B 1.504(6)
C2B H2C 0.9700
C2B H2D 0.9700
C13A C12A 1.375(6)
C13A H13A 0.9300
C10B C11B 1.367(6)
C10B H10B 0.9300
C2A C3A 1.501(5)
C2A H2A 0.9700
C2A H2B 0.9700
C3A C4A 1.482(6)
C3A H3A 0.9700
C3A H3B 0.9700
C13B C12B 1.370(5)
C13B H13B 0.9300
C5A C4A 1.499(5)
C5A H5A 0.9700
C5A H5B 0.9700
C12B C11B 1.361(7)
C12B H12B 0.9300
C14A H14A 0.9600
C14A H14B 0.9600
C14A H14C 0.9600
C11B H11B 0.9300
C5B C4B 1.473(5)
C5B H5C 0.9700
C5B H5D 0.9700
C4A H4A 0.9700
C4A H4B 0.9700
C9A C10A 1.380(5)
C9A H9A 0.9300
C12A C11A 1.358(7)
C12A H12A 0.9300
C10A C11A 1.366(7)
C10A H10A 0.9300
C11A H11A 0.9300
C3B C4B 1.452(7)
C3B H3C 0.9700
C3B H3D 0.9700
C4B H4C 0.9700
C4B H4D 0.9700
